data_2212277
loop_
_publ_author_name
'Agata Bia\/lo\'nska'
'Zbigniew Ciunik'
'Edyta Kostrzewa-Sus\/low'
'Jadwiga Dmochowska-G\/ladysz'

_publ_section_title
;
 Disordered 4'-hydroxyflavanone
;
_journal_coeditor_code LH2267
_journal_issue 2
_journal_name_full 'Acta Crystallographica Section E'
_journal_page_first o432
_journal_page_last o433
_journal_paper_doi 10.1107/S1600536806054663
_journal_volume 63
_journal_year 2007
_chemical_formula_iupac 'C15 H12 O3'
_chemical_formula_moiety 'C15 H12 O3'
_chemical_formula_sum 'C15 H12 O3'
_chemical_formula_weight 240.25
_chemical_name_systematic
;
4'-hydroxyflavanone
;
_space_group_IT_number 14
_symmetry_cell_setting monoclinic
_symmetry_space_group_name_Hall '-P 2ybc'
_symmetry_space_group_name_H-M 'P 1 21/c 1'
_atom_sites_solution_hydrogens geom
_atom_sites_solution_primary direct
_atom_sites_solution_secondary difmap
_audit_creation_method SHELXL-97
_cell_angle_alpha 90.00
_cell_angle_beta 102.62(3)
_cell_angle_gamma 90.00
_cell_formula_units_Z 4
_cell_length_a 5.247(2)
_cell_length_b 15.374(3)
_cell_length_c 14.870(5)
_cell_measurement_reflns_used 19834
_cell_measurement_temperature 100(2)
_cell_measurement_theta_max 36.59
_cell_measurement_theta_min 3.00
_cell_volume 1170.5(7)
_computing_cell_refinement 'CrysAlis RED (Oxford Diffraction, 2001)'
_computing_data_collection 'CrysAlis CCD (Oxford Diffraction, 2001)'
_computing_data_reduction 'CrysAlis RED'
_computing_molecular_graphics 'SHELXTL-NT (Bruker, 1999)'
_computing_publication_material SHELXL97
_computing_structure_refinement 'SHELXL97 (Sheldrick, 1997)'
_computing_structure_solution 'SHELXS97 (Sheldrick, 1997)'
_diffrn_ambient_temperature 100(2)
_diffrn_measured_fraction_theta_full 0.996
_diffrn_measured_fraction_theta_max 0.996
_diffrn_measurement_device_type 'Kuma KM-4-CCD'
_diffrn_measurement_method \w
_diffrn_radiation_monochromator graphite
_diffrn_radiation_source 'fine-focus sealed tube'
_diffrn_radiation_type MoK\a
_diffrn_radiation_wavelength 0.71073
_diffrn_reflns_av_R_equivalents 0.0837
_diffrn_reflns_av_sigmaI/netI 0.0907
_diffrn_reflns_limit_h_max 7
_diffrn_reflns_limit_h_min -5
_diffrn_reflns_limit_k_max 21
_diffrn_reflns_limit_k_min -21
_diffrn_reflns_limit_l_max 19
_diffrn_reflns_limit_l_min -20
_diffrn_reflns_number 17651
_diffrn_reflns_theta_full 30.00
_diffrn_reflns_theta_max 30.00
_diffrn_reflns_theta_min 3.00
_diffrn_standards_number 0
_exptl_absorpt_coefficient_mu 0.095
_exptl_absorpt_correction_type none
_exptl_crystal_colour colourless
_exptl_crystal_density_diffrn 1.363
_exptl_crystal_density_method 'not measured'
_exptl_crystal_description needle
_exptl_crystal_F_000 504
_exptl_crystal_size_max 0.35
_exptl_crystal_size_mid 0.15
_exptl_crystal_size_min 0.15
_refine_diff_density_max 0.201
_refine_diff_density_min -0.174
_refine_ls_extinction_method none
_refine_ls_goodness_of_fit_ref 0.982
_refine_ls_hydrogen_treatment constr
_refine_ls_matrix_type full
_refine_ls_number_parameters 187
_refine_ls_number_reflns 3396
_refine_ls_number_restraints 0
_refine_ls_restrained_S_all 0.982
_refine_ls_R_factor_all 0.1175
_refine_ls_R_factor_gt 0.0497
_refine_ls_shift/su_max 0.000
_refine_ls_shift/su_mean 0.000
_refine_ls_structure_factor_coef Fsqd
_refine_ls_weighting_details 'calc w=1/[\s^2^(Fo^2^)+(0.0283P)^2^] where P=(Fo^2^+2Fc^2^)/3'
_refine_ls_weighting_scheme calc
_refine_ls_wR_factor_gt 0.0773
_refine_ls_wR_factor_ref 0.0893
_reflns_number_gt 1923
_reflns_number_total 3396
_reflns_threshold_expression I>2\s(I)
_cod_data_source_file lh2267.cif
_cod_data_source_block I
_cod_original_sg_symbol_H-M 'P 21/c'
_cod_database_code 2212277

loop_
_symmetry_equiv_pos_as_xyz
'x, y, z'
'-x, y+1/2, -z+1/2'
'-x, -y, -z'
'x, -y-1/2, z-1/2'

loop_
_atom_site_type_symbol
_atom_site_label
_atom_site_fract_x
_atom_site_fract_y
_atom_site_fract_z
_atom_site_U_iso_or_equiv
_atom_site_adp_type
_atom_site_calc_flag
_atom_site_refinement_flags
_atom_site_occupancy
_atom_site_disorder_assembly
_atom_site_disorder_group
O O1 0.74772(19) 0.96736(7) 0.13126(7) 0.0239(3) Uani d . 1 . .
O O2 1.3593(2) 0.94446(7) 0.35648(7) 0.0283(3) Uani d . 1 . .
C C3 1.1418(3) 0.88917(11) 0.20900(11) 0.0281(4) Uani d . 1 . .
H H3A 1.3158 0.8715 0.2001 0.034 Uiso d P 0.80 A 1
H H3B 1.0525 0.8362 0.2245 0.034 Uiso d P 0.80 B 1
H H3C 1.1523 0.8309 0.2329 0.034 Uiso d P 0.20 C 2
H H3D 1.2845 0.8968 0.1791 0.034 Uiso d P 0.20 D 2
C C4 1.1767(3) 0.95128(10) 0.28899(11) 0.0225(4) Uani d . 1 E .
C C5 0.9802(3) 1.07784(10) 0.35462(11) 0.0251(4) Uani d . 1 E .
H H5 1.1177 1.0751 0.4080 0.030 Uiso calc R 1 . .
C C6 0.7875(3) 1.14003(11) 0.34906(11) 0.0261(4) Uani d . 1 . .
H H6 0.7921 1.1798 0.3982 0.031 Uiso calc R 1 . .
C C7 0.5866(3) 1.14379(10) 0.27076(11) 0.0250(4) Uani d . 1 E .
H H7 0.4539 1.1865 0.2669 0.030 Uiso calc R 1 . .
C C8 0.5766(3) 1.08642(10) 0.19828(11) 0.0226(4) Uani d . 1 . .
H H8 0.4387 1.0897 0.1450 0.027 Uiso calc R 1 E .
C C9 0.7717(3) 1.02367(10) 0.20458(10) 0.0191(3) Uani d . 1 E .
C C10 0.9760(3) 1.01869(10) 0.28261(10) 0.0192(3) Uani d . 1 . .
C C4' 0.7962(3) 0.72666(10) -0.08773(10) 0.0196(3) Uani d . 1 . .
O O4 0.7504(2) 0.66613(7) -0.15661(8) 0.0269(3) Uani d . 1 . .
H H4 0.6278 0.6335 -0.1498 0.040 Uiso d . 1 . .
C C2 0.9858(4) 0.92584(12) 0.12018(13) 0.0184(4) Uani d P 0.80 E 1
H H2 1.0955 0.9709 0.0982 0.022 Uiso calc PR 0.80 E 1
C C1' 0.9141(4) 0.85848(15) 0.04540(17) 0.0175(5) Uani d P 0.80 E 1
C C2' 0.7165(5) 0.79819(19) 0.04767(18) 0.0202(5) Uani d P 0.80 E 1
H H2' 0.6200 0.8014 0.0947 0.024 Uiso calc PR 0.80 E 1
C C3' 0.6609(8) 0.7331(3) -0.0194(3) 0.0227(8) Uani d P 0.80 E 1
H H3' 0.5259 0.6925 -0.0174 0.027 Uiso calc PR 0.80 E 1
C C5' 0.9985(10) 0.7882(3) -0.0890(3) 0.0181(8) Uani d P 0.80 E 1
H H5' 1.0962 0.7849 -0.1357 0.022 Uiso calc PR 0.80 E 1
C C6' 1.0521(5) 0.85109(15) -0.02449(17) 0.0182(6) Uani d P 0.80 E 1
H H6' 1.1877 0.8915 -0.0266 0.022 Uiso calc PR 0.80 E 1
C C2A 0.8956(16) 0.8901(6) 0.1496(6) 0.0250(18) Uiso d P 0.20 E 2
H H2A 0.7914 0.8576 0.1874 0.030 Uiso d PR 0.20 E 2
C C1A' 0.856(2) 0.8354(7) 0.0622(7) 0.012(2) Uiso d P 0.20 E 2
C C2A' 0.674(3) 0.7694(7) 0.0502(10) 0.026(3) Uiso d P 0.20 E 2
H H2A' 0.5787 0.7615 0.0970 0.031 Uiso calc PR 0.20 E 2
C C3A' 0.623(3) 0.7166(11) -0.0204(13) 0.011(3) Uiso d P 0.20 E 2
H H3A' 0.4860 0.6750 -0.0285 0.014 Uiso calc PR 0.20 E 2
C C5A' 0.952(4) 0.7822(17) -0.0843(18) 0.034(7) Uiso d P 0.20 E 2
H H5A' 1.0448 0.7882 -0.1320 0.041 Uiso calc PR 0.20 E 2
C C6A' 1.005(2) 0.8470(7) 0.0008(8) 0.013(3) Uiso d P 0.20 E 2
H H6A' 1.1343 0.8913 0.0076 0.016 Uiso calc PR 0.20 E 2

loop_
_atom_site_aniso_label
_atom_site_aniso_U_11
_atom_site_aniso_U_22
_atom_site_aniso_U_33
_atom_site_aniso_U_12
_atom_site_aniso_U_13
_atom_site_aniso_U_23
O1 0.0221(5) 0.0237(6) 0.0233(6) 0.0057(5) -0.0008(4) -0.0043(5)
O2 0.0260(6) 0.0289(7) 0.0257(6) 0.0054(5) -0.0039(5) -0.0029(5)
C3 0.0276(9) 0.0281(10) 0.0262(9) 0.0071(7) 0.0005(7) -0.0054(8)
C4 0.0228(8) 0.0210(9) 0.0234(9) -0.0013(7) 0.0042(7) -0.0002(7)
C5 0.0241(8) 0.0247(9) 0.0247(9) -0.0017(7) 0.0013(7) -0.0022(7)
C6 0.0294(9) 0.0220(9) 0.0271(9) -0.0008(7) 0.0065(8) -0.0074(7)
C7 0.0217(8) 0.0188(8) 0.0347(10) 0.0038(7) 0.0068(7) 0.0019(8)
C8 0.0211(8) 0.0219(9) 0.0238(9) -0.0005(7) 0.0028(6) 0.0006(7)
C9 0.0213(7) 0.0150(8) 0.0220(8) -0.0014(6) 0.0070(6) -0.0008(6)
C10 0.0195(7) 0.0172(8) 0.0208(8) -0.0017(6) 0.0041(6) 0.0000(7)
C4' 0.0206(8) 0.0169(8) 0.0195(8) 0.0031(6) 0.0004(6) -0.0006(7)
O4 0.0266(6) 0.0263(6) 0.0282(7) -0.0045(5) 0.0071(5) -0.0083(5)
C2 0.0173(9) 0.0170(10) 0.0212(10) 0.0008(8) 0.0046(8) 0.0000(8)
C1' 0.0176(11) 0.0172(12) 0.0172(12) -0.0006(9) 0.0031(9) 0.0041(10)
C2' 0.0206(13) 0.0218(15) 0.0190(12) 0.0026(12) 0.0057(9) -0.0003(11)
C3' 0.0172(16) 0.022(2) 0.0281(16) -0.0046(14) 0.0044(12) 0.0034(14)
C5' 0.0127(15) 0.0192(16) 0.0220(17) -0.0006(12) 0.0027(13) 0.0043(10)
C6' 0.0159(11) 0.0205(12) 0.0185(13) 0.0017(8) 0.0041(10) 0.0033(10)

loop_
_atom_type_symbol
_atom_type_description
_atom_type_scat_dispersion_real
_atom_type_scat_dispersion_imag
_atom_type_scat_source
C C 0.0033 0.0000 'International Tables Vol C Tables 4.2.6.8 and 6.1.1.4'
H H 0.0000 0.0000 'International Tables Vol C Tables 4.2.6.8 and 6.1.1.4'
O O 0.0106 0.0000 'International Tables Vol C Tables 4.2.6.8 and 6.1.1.4'

loop_
_geom_angle_atom_site_label_1
_geom_angle_atom_site_label_2
_geom_angle_atom_site_label_3
_geom_angle
C9 O1 C2A 115.1(3)
C9 O1 C2 115.89(12)
C2A C3 C4 115.4(3)
C2 C3 C4 113.92(14)
C2A C3 H3A 132.2
C2 C3 H3A 109.0
C4 C3 H3A 108.9
C2 C3 H3B 108.5
C4 C3 H3B 108.6
H3A C3 H3B 107.6
C2A C3 H3C 102.4
C2 C3 H3C 130.6
C4 C3 H3C 108.2
C2A C3 H3D 114.4
C4 C3 H3D 108.5
H3B C3 H3D 131.7
H3C C3 H3D 107.4
O2 C4 C10 122.22(14)
O2 C4 C3 121.93(14)
C10 C4 C3 115.83(13)
C6 C5 C10 120.94(15)
C6 C5 H5 119.5
C10 C5 H5 119.5
C5 C6 C7 119.35(15)
C5 C6 H6 120.3
C7 C6 H6 120.3
C8 C7 C6 121.22(15)
C8 C7 H7 119.4
C6 C7 H7 119.4
C7 C8 C9 119.05(15)
C7 C8 H8 120.5
C9 C8 H8 120.5
O1 C9 C8 116.29(14)
O1 C9 C10 122.93(13)
C8 C9 C10 120.76(14)
C9 C10 C5 118.68(14)
C9 C10 C4 120.11(14)
C5 C10 C4 121.20(14)
C5A' C4' C3' 112.6(12)
C5A' C4' O4 122.4(12)
C3' C4' O4 125.0(2)
C3' C4' C5' 118.2(3)
O4 C4' C5' 116.9(2)
C5A' C4' C3A' 124.2(13)
O4 C4' C3A' 113.4(6)
C5' C4' C3A' 129.7(7)
C4' O4 H4 109.3
O1 C2 C3 112.59(14)
O1 C2 C1' 107.79(15)
C3 C2 C1' 113.03(16)
O1 C2 H2 107.7
C3 C2 H2 107.7
C1' C2 H2 107.7
C6' C1' C2' 118.2(2)
C6' C1' C2 121.3(2)
C2' C1' C2 120.4(2)
C1' C2' C3' 119.9(3)
C1' C2' H2' 120.1
C3' C2' H2' 120.1
C4' C3' C2' 121.5(3)
C4' C3' H3' 119.3
C2' C3' H3' 119.3
C6' C5' C4' 120.5(4)
C6' C5' H5' 119.8
C4' C5' H5' 119.8
C5' C6' C1' 121.8(3)
C5' C6' H6' 119.1
C1' C6' H6' 119.1
C3 C2A O1 121.6(6)
C3 C2A C1A' 118.0(7)
O1 C2A C1A' 109.4(7)
O1 C2A H3B 143.7
C1A' C2A H3B 106.4
C3 C2A H2A 100.5
O1 C2A H2A 100.6
C1A' C2A H2A 102.4
C6A' C1A' C2A' 120.1(11)
C6A' C1A' C2A 121.2(10)
C2A' C1A' C2A 118.6(10)
C3A' C2A' C1A' 125.2(14)
C3A' C2A' H2A' 117.4
C1A' C2A' H2A' 117.4
C2A' C3A' C4' 115.0(12)
C2A' C3A' H3A' 122.5
C4' C3A' H3A' 122.5
C4' C5A' C6A' 119.5(17)
C4' C5A' H5A' 120.3
C6A' C5A' H5A' 120.3
C1A' C6A' C5A' 115.6(12)
C1A' C6A' H6A' 122.2
C5A' C6A' H6A' 122.2

loop_
_geom_bond_atom_site_label_1
_geom_bond_atom_site_label_2
_geom_bond_distance
O1 C9 1.3762(18)
O1 C2A 1.412(8)
O1 C2 1.444(2)
O2 C4 1.2313(18)
C3 C2A 1.397(8)
C3 C2 1.503(2)
C3 C4 1.505(2)
C3 H3A 0.9888
C3 H3B 0.9917
C3 H3C 0.9611
C3 H3D 0.9582
C4 C10 1.466(2)
C5 C6 1.381(2)
C5 C10 1.401(2)
C5 H5 0.9500
C6 C7 1.390(2)
C6 H6 0.9500
C7 C8 1.385(2)
C7 H7 0.9500
C8 C9 1.395(2)
C8 H8 0.9500
C9 C10 1.399(2)
C4' C5A' 1.17(2)
C4' C3' 1.364(5)
C4' O4 1.3657(18)
C4' C5' 1.426(5)
C4' C3A' 1.500(17)
O4 H4 0.8397
C2 C1' 1.506(3)
C2 H2 1.0000
C1' C6' 1.395(3)
C1' C2' 1.397(3)
C2' C3' 1.398(6)
C2' H2' 0.9500
C3' H3' 0.9500
C5' C6' 1.347(5)
C5' H5' 0.9500
C6' H6' 0.9500
C2A C1A' 1.524(13)
C2A H3B 1.4850
C2A H2A 1.0000
C1A' C6A' 1.337(13)
C1A' C2A' 1.378(13)
C2A' C3A' 1.31(2)
C2A' H2A' 0.9500
C3A' H3A' 0.9500
C5A' C6A' 1.59(3)
C5A' H5A' 0.9500
C6A' H6A' 0.9500

loop_
_geom_hbond_atom_site_label_D
_geom_hbond_atom_site_label_H
_geom_hbond_atom_site_label_A
_geom_hbond_site_symmetry_A
_geom_hbond_distance_DH
_geom_hbond_distance_HA
_geom_hbond_distance_DA
_geom_hbond_angle_DHA
O4 H4 O2 4_475 0.84 1.87 2.7043(16) 175.1

loop_
_geom_torsion_atom_site_label_1
_geom_torsion_atom_site_label_2
_geom_torsion_atom_site_label_3
_geom_torsion_atom_site_label_4
_geom_torsion
C2A C3 C4 O2 164.0(4)
C2 C3 C4 O2 -156.42(15)
C2A C3 C4 C10 -14.3(5)
C2 C3 C4 C10 25.2(2)
C10 C5 C6 C7 0.0(2)
C5 C6 C7 C8 -0.1(2)
C6 C7 C8 C9 0.2(2)
C2A O1 C9 C8 -161.7(4)
C2 O1 C9 C8 157.52(14)
C2A O1 C9 C10 17.2(4)
C2 O1 C9 C10 -23.6(2)
C7 C8 C9 O1 178.60(13)
C7 C8 C9 C10 -0.3(2)
O1 C9 C10 C5 -178.60(13)
C8 C9 C10 C5 0.2(2)
O1 C9 C10 C4 -0.1(2)
C8 C9 C10 C4 178.78(13)
C6 C5 C10 C9 -0.1(2)
C6 C5 C10 C4 -178.60(14)
O2 C4 C10 C9 -179.82(14)
C3 C4 C10 C9 -1.5(2)
O2 C4 C10 C5 -1.3(2)
C3 C4 C10 C5 177.02(14)
C9 O1 C2 C3 47.04(19)
C2A O1 C2 C3 -50.9(6)
C9 O1 C2 C1' 172.38(15)
C2A O1 C2 C1' 74.4(6)
C2A C3 C2 O1 53.1(6)
C4 C3 C2 O1 -47.75(19)
C2A C3 C2 C1' -69.3(6)
C4 C3 C2 C1' -170.19(17)
O1 C2 C1' C6' 134.0(2)
C3 C2 C1' C6' -100.9(2)
O1 C2 C1' C2' -49.9(3)
C3 C2 C1' C2' 75.2(2)
C6' C1' C2' C3' -0.4(4)
C2 C1' C2' C3' -176.6(3)
C5A' C4' C3' C2' -2.2(14)
O4 C4' C3' C2' -178.7(3)
C5' C4' C3' C2' 0.2(5)
C3A' C4' C3' C2' 173(5)
C1' C2' C3' C4' 0.1(5)
C5A' C4' C5' C6' 22(13)
C3' C4' C5' C6' -0.3(5)
O4 C4' C5' C6' 178.7(3)
C3A' C4' C5' C6' -2.2(11)
C4' C5' C6' C1' 0.0(5)
C2' C1' C6' C5' 0.3(4)
C2 C1' C6' C5' 176.5(3)
C2 C3 C2A O1 -62.4(7)
C4 C3 C2A O1 33.8(8)
C2 C3 C2A C1A' 77.8(8)
C4 C3 C2A C1A' 174.0(6)
C9 O1 C2A C3 -35.3(8)
C2 O1 C2A C3 64.9(7)
C9 O1 C2A C1A' -178.5(6)
C2 O1 C2A C1A' -78.3(8)
C3 C2A C1A' C6A' -57.4(13)
O1 C2A C1A' C6A' 87.3(11)
C3 C2A C1A' C2A' 118.3(10)
O1 C2A C1A' C2A' -97.0(11)
C6A' C1A' C2A' C3A' -3(2)
C2A C1A' C2A' C3A' -178.9(14)
C1A' C2A' C3A' C4' 5(2)
C5A' C4' C3A' C2A' -7(2)
C3' C4' C3A' C2A' -12(3)
O4 C4' C3A' C2A' 175.2(12)
C5' C4' C3A' C2A' -4(2)
C3' C4' C5A' C6A' 7(2)
O4 C4' C5A' C6A' -176.7(11)
C5' C4' C5A' C6A' -152(15)
C3A' C4' C5A' C6A' 6(3)
C2A' C1A' C6A' C5A' 1.2(18)
C2A C1A' C6A' C5A' 176.9(13)
C4' C5A' C6A' C1A' -3(3)
